data_2010144
loop_
_publ_author_name
'Li, Z.'
'Su, G.'
'Huang, X.'

_publ_section_title
;
 1-[4-(4-Bromobenzylideneamino)phenyl]-3-(4-bromophenyl)-2-propen-1-one
;
_journal_issue 11
_journal_name_full 'Acta Crystallographica Section C'
_journal_page_first 1788
_journal_page_last 1790
_journal_paper_doi 10.1107/S0108270194001186
_journal_volume 50
_journal_year 1994
_chemical_formula_moiety 'C22 H15 Br2 N1 O1'
_chemical_formula_sum 'C22 H15 Br2 N O'
_chemical_formula_weight 469.17
_symmetry_cell_setting orthorhombic
_symmetry_space_group_name_Hall '-P 2ac 2ab'
_symmetry_space_group_name_H-M 'P b c a'
_atom_type_scat_source 'Cromer & Waber (1974)'
_cell_angle_alpha 90.
_cell_angle_beta 90.
_cell_angle_gamma 90.
_cell_formula_units_Z 8
_cell_length_a 44.040(10)
_cell_length_b 14.270(5)
_cell_length_c 5.891(4)
_cell_measurement_reflns_used 20
_cell_measurement_temperature 294
_cell_measurement_theta_max 11
_cell_measurement_theta_min 9
_cell_volume 3702(3)
_diffrn_measurement_device 'Rigaku AFC-5R'
_diffrn_measurement_method \w-2\q
_diffrn_radiation_type MoK\a
_diffrn_radiation_wavelength 0.71069
_diffrn_reflns_limit_h_max 17
_diffrn_reflns_limit_h_min 0
_diffrn_reflns_limit_k_max 52
_diffrn_reflns_limit_k_min 0
_diffrn_reflns_limit_l_max 7
_diffrn_reflns_limit_l_min 0
_diffrn_reflns_number 3785
_diffrn_reflns_theta_max 25
_diffrn_standards_decay_% 0.3
_diffrn_standards_interval_count 250
_diffrn_standards_number 3
_exptl_absorpt_coefficient_mu 4.345
_exptl_absorpt_correction_T_max 1.7026
_exptl_absorpt_correction_T_min 0.3018
_exptl_absorpt_correction_type 'empirical (DIFABS; Walker & Stuart, 1983)'
_exptl_crystal_colour 'light yellow'
_exptl_crystal_density_diffrn 1.68
_exptl_crystal_description plate
_exptl_crystal_size_max 1.0
_exptl_crystal_size_mid 0.4
_exptl_crystal_size_min 0.1
_refine_diff_density_max 0.68
_refine_diff_density_min -0.74
_refine_ls_goodness_of_fit_obs 1.64
_refine_ls_hydrogen_treatment noref
_refine_ls_number_parameters 235
_refine_ls_number_reflns 1364
_refine_ls_R_factor_obs 0.064
_refine_ls_shift/esd_max 0.02
_refine_ls_structure_factor_coef F
_refine_ls_weighting_details 'w = 1/\s^2^(F~o~)'
_refine_ls_weighting_scheme calc
_refine_ls_wR_factor_obs 0.072
_reflns_number_observed 1364
_reflns_number_total 3785
_reflns_observed_criterion I>3\s(I)
_cod_data_source_file as1086.cif
_cod_data_source_block as1068_structure_1_of_1
_cod_depositor_comments
;
The following automatic conversions were performed:

'_refine_ls_weighting_scheme' value 'w = 1/\s^2^(F~o~)' was changed
to 'calc'. New tag '_refine_ls_weighting_details' was created. The
value of the new tag was set to 'w = 1/\s^2^(F~o~)'.

Automatic conversion script
Id: cif_fix_values 3143 2015-03-26 13:38:13Z robertas 
;
_cod_original_cell_volume 3702(5)
_cod_original_formula_sum 'C22 H15 Br2 N1 O1'
_cod_database_code 2010144

loop_
_atom_site_label
_atom_site_fract_x
_atom_site_fract_y
_atom_site_fract_z
Br(1) .48865(3) .35920(10) .8392(3)
Br(2) .04469(3) .34920(10) 1.1013(3)
O(1) .3285(2) .3735(6) 1.754(2)
N(1) .1997(3) .3699(7) 1.250(2)
C(1) .3226(3) .3755(9) 1.547(2)
C(2) .3466(3) .3712(8) 1.378(2)
C(3) .3748(3) .3930(9) 1.427(2)
C(4) .1780(3) .3956(9) 1.378(2)
C(11) .4536(3) .3723(8) 1.017(2)
C(12) .4257(3) .3376(8) .932(3)
C(13) .4004(2) .3471(8) 1.065(2)
C(14) .4016(3) .3881(8) 1.283(2)
C(15) .4288(3) .4202(8) 1.355(2)
C(16) .4548(3) .4117(9) 1.230(2)
C(21) .2908(3) .3748(8) 1.474(2)
C(22) .2674(3) .3416(8) 1.613(2)
C(23) .2375(3) .3411(9) 1.552(2)
C(24) .2292(3) .3735(9) 1.340(3)
C(25) .2517(3) .4070(9) 1.192(2)
C(26) .2817(3) .4067(9) 1.257(2)
C(31) .0858(3) .3672(8) 1.180(2)
C(32) .0920(3) .4051(9) 1.383(2)
C(33) .1226(3) .4154(9) 1.445(2)
C(34) .1465(3) .3868(8) 1.303(2)
C(35) .1383(3) .3476(9) 1.098(2)
C(36) .1085(3) .3383(8) 1.033(2)
H(1) .3420 .3512 1.2249
H(2) .3780 .4150 1.5815
H(3) .1821 .4215 1.5304
H(4) .4246 .3059 .7833
H(5) .3807 .3273 1.0058
H(6) .4297 .4505 1.5034
H(7) .4745 .4326 1.2882
H(8) .2732 .3167 1.7632
H(9) .2218 .3188 1.6559
H(10) .2458 .4317 1.0434
H(11) .2970 .4275 1.1493
H(12) .0756 .4239 1.4857
H(13) .1281 .4440 1.5941
H(14) .1545 .3249 .9957
H(15) .1033 .3121 .8852

loop_
_geom_angle_atom_site_label_1
_geom_angle_atom_site_label_2
_geom_angle_atom_site_label_3
_geom_angle
_geom_angle_publ_flag
C(4) N(1) C(24) 117.0(10) yes
O(1) C(1) C(2) 121.0(10) yes
O(1) C(1) C(21) 119.0(10) yes
C(2) C(1) C(21) 120.0(10) yes
C(3) C(2) C(1) 122.0(10) yes
C(2) C(3) C(14) 129.0(10) yes
N(1) C(4) C(34) 121.0(10) yes
C(16) C(11) C(12) 120.0(10) yes
C(16) C(11) Br(1) 121.0(10) yes
C(12) C(11) Br(1) 119.0(10) yes
C(13) C(12) C(11) 118.0(10) yes
C(12) C(13) C(14) 122.0(10) yes
C(15) C(14) C(13) 117.0(10) yes
C(15) C(14) C(3) 121.0(10) yes
C(13) C(14) C(3) 121.0(10) yes
C(14) C(15) C(16) 123.0(10) yes
C(15) C(16) C(11) 120.0(10) yes
C(22) C(21) C(26) 115.0(10) yes
C(22) C(21) C(1) 122.0(10) yes
C(26) C(21) C(1) 122.0(10) yes
C(23) C(22) C(21) 124.0(10) yes
C(22) C(23) C(24) 119.0(10) yes
C(23) C(24) C(25) 119.0(10) yes
C(23) C(24) N(1) 125.0(10) yes
C(25) C(24) N(1) 115.0(10) yes
C(26) C(25) C(24) 120.0(10) yes
C(25) C(26) C(21) 122.0(10) yes
C(32) C(31) C(36) 122.0(10) yes
C(32) C(31) Br(2) 118.0(10) yes
C(36) C(31) Br(2) 120.0(10) yes
C(31) C(32) C(33) 118.0(10) yes
C(32) C(33) C(34) 122.0(10) yes
C(35) C(34) C(33) 116.0(10) yes
C(35) C(34) C(4) 123.0(10) yes
C(33) C(34) C(4) 120.0(10) yes
C(36) C(35) C(34) 122.0(10) yes
C(35) C(36) C(31) 119.0(10) yes

loop_
_geom_bond_atom_site_label_1
_geom_bond_atom_site_label_2
_geom_bond_distance
_geom_bond_publ_flag
Br(1) C(11) 1.870(10) yes
Br(2) C(31) 1.890(10) yes
O(1) C(1) 1.250(10) yes
N(1) C(4) 1.27(2) yes
N(1) C(24) 1.410(10) yes
C(1) C(2) 1.45(2) yes
C(1) C(21) 1.47(2) yes
C(2) C(3) 1.31(2) yes
C(3) C(14) 1.46(2) yes
C(4) C(34) 1.46(2) yes
C(11) C(16) 1.37(2) yes
C(11) C(12) 1.42(2) yes
C(12) C(13) 1.37(2) yes
C(13) C(14) 1.41(2) yes
C(14) C(15) 1.35(2) yes
C(15) C(16) 1.37(2) yes
C(21) C(22) 1.40(2) yes
C(21) C(26) 1.42(2) yes
C(22) C(23) 1.37(2) yes
C(23) C(24) 1.38(2) yes
C(24) C(25) 1.41(2) yes
C(25) C(26) 1.38(2) yes
C(31) C(32) 1.34(2) yes
C(31) C(36) 1.38(2) yes
C(32) C(33) 1.40(2) yes
C(33) C(34) 1.40(2) yes
C(34) C(35) 1.38(2) yes
C(35) C(36) 1.37(2) yes
